data_2217891
loop_
_publ_author_name
'Zhang, Xinli'
'Li, Zongxiao'

_publ_section_title
;
 2-Benzyliminomethyl-4-chlorophenol
;
_journal_coeditor_code CS2068
_journal_issue 4
_journal_name_full 'Acta Crystallographica Section E'
_journal_page_first o726
_journal_paper_doi 10.1107/S1600536808003802
_journal_volume 64
_journal_year 2008
_chemical_formula_iupac 'C14 H12 Cl N O'
_chemical_formula_moiety 'C14 H12 Cl N O'
_chemical_formula_sum 'C14 H12 Cl N O'
_chemical_formula_weight 245.70
_chemical_name_systematic
;
2-Benzyliminomethyl-4-chlorophenol
;
_space_group_IT_number 14
_symmetry_cell_setting monoclinic
_symmetry_space_group_name_Hall '-P 2ybc'
_symmetry_space_group_name_H-M 'P 1 21/c 1'
_atom_sites_solution_hydrogens geom
_atom_sites_solution_primary direct
_atom_sites_solution_secondary difmap
_audit_creation_method SHELXL-97
_cell_angle_alpha 90.00
_cell_angle_beta 103.911(2)
_cell_angle_gamma 90.00
_cell_formula_units_Z 4
_cell_length_a 14.3693(18)
_cell_length_b 6.0401(8)
_cell_length_c 14.777(2)
_cell_measurement_reflns_used 877
_cell_measurement_temperature 298(2)
_cell_measurement_theta_max 25.048
_cell_measurement_theta_min 2.84
_cell_volume 1244.9(3)
_computing_cell_refinement 'SMART (Bruker, 2000)'
_computing_data_collection 'SMART (Bruker, 2000)'
_computing_data_reduction 'SAINT (Bruker, 2000)'
_computing_molecular_graphics 'SHELXTL (Sheldrick, 2008)'
_computing_publication_material 'SHELXTL (Sheldrick, 2008)'
_computing_structure_refinement 'SHELXL97 (Sheldrick, 2008)'
_computing_structure_solution 'SHELXS97 (Sheldrick, 2008)'
_diffrn_ambient_temperature 298(2)
_diffrn_measured_fraction_theta_full 0.995
_diffrn_measured_fraction_theta_max 0.995
_diffrn_measurement_device_type 'Bruker SMART APEX'
_diffrn_measurement_method '\f and \w'
_diffrn_radiation_monochromator graphite
_diffrn_radiation_source 'fine-focus sealed tube'
_diffrn_radiation_type MoK\a
_diffrn_radiation_wavelength 0.71073
_diffrn_reflns_av_R_equivalents 0.0464
_diffrn_reflns_av_sigmaI/netI 0.0635
_diffrn_reflns_limit_h_max 17
_diffrn_reflns_limit_h_min -17
_diffrn_reflns_limit_k_max 6
_diffrn_reflns_limit_k_min -7
_diffrn_reflns_limit_l_max 10
_diffrn_reflns_limit_l_min -17
_diffrn_reflns_number 5203
_diffrn_reflns_theta_full 25.01
_diffrn_reflns_theta_max 25.01
_diffrn_reflns_theta_min 1.46
_exptl_absorpt_coefficient_mu 0.289
_exptl_absorpt_correction_T_max 0.9689
_exptl_absorpt_correction_T_min 0.8644
_exptl_absorpt_correction_type multi-scan
_exptl_absorpt_process_details '(SADABS; Sheldrick, 1996)'
_exptl_crystal_colour yellow
_exptl_crystal_density_diffrn 1.311
_exptl_crystal_density_method 'not measured'
_exptl_crystal_description rod
_exptl_crystal_F_000 512
_exptl_crystal_size_max 0.52
_exptl_crystal_size_mid 0.38
_exptl_crystal_size_min 0.11
_refine_diff_density_max 0.150
_refine_diff_density_min -0.218
_refine_ls_extinction_method none
_refine_ls_goodness_of_fit_ref 0.984
_refine_ls_hydrogen_treatment constr
_refine_ls_matrix_type full
_refine_ls_number_parameters 154
_refine_ls_number_reflns 2177
_refine_ls_number_restraints 0
_refine_ls_restrained_S_all 0.984
_refine_ls_R_factor_all 0.1394
_refine_ls_R_factor_gt 0.0448
_refine_ls_shift/su_max 0.000
_refine_ls_shift/su_mean 0.000
_refine_ls_structure_factor_coef Fsqd
_refine_ls_weighting_details 'calc w=1/[\s^2^(Fo^2^)+(0.0248P)^2^+0.4795P] where P=(Fo^2^+2Fc^2^)/3'
_refine_ls_weighting_scheme calc
_refine_ls_wR_factor_gt 0.0817
_refine_ls_wR_factor_ref 0.1158
_reflns_number_gt 864
_reflns_number_total 2177
_reflns_threshold_expression I>2\s(I)
_cod_data_source_file cs2068.cif
_cod_data_source_block I
_cod_depositor_comments
;
The following automatic conversions were performed:
'_symmetry_cell_setting' value 'Monoclinic' changed to 'monoclinic'
according to '/home/saulius/struct/CIF-dictionaries/cif_core.dic'
dictionary named 'cif_core.dic' version 2.4.1 from 2010-06-29.

Automatic conversion script
Id: cif_fix_enum 1527 2010-12-29 10:47:43Z saulius 

The following automatic conversions were performed:

'_symmetry_cell_setting' value 'Monoclinic' changed to 'monoclinic'
according to /home/saulius/struct/CIF-dictionaries/cif_core.dic
dictionary named 'cif_core.dic' version 2.4.1 from 2010-06-29.

Automatic conversion script
Id: cif_fix_values 1715 2011-07-08 13:25:40Z adriana 
;
_cod_original_sg_symbol_H-M 'P 21/c'
_cod_database_code 2217891
_cod_database_fobs_code 2217891

loop_
_symmetry_equiv_pos_as_xyz
'x, y, z'
'-x, y+1/2, -z+1/2'
'-x, -y, -z'
'x, -y-1/2, z-1/2'

loop_
_atom_site_type_symbol
_atom_site_label
_atom_site_fract_x
_atom_site_fract_y
_atom_site_fract_z
_atom_site_U_iso_or_equiv
_atom_site_adp_type
_atom_site_calc_flag
_atom_site_refinement_flags
_atom_site_occupancy
Cl Cl1 0.24166(8) 0.1883(2) 0.07747(9) 0.1401(6) Uani d . 1
N N1 0.6895(2) 0.0444(5) 0.2091(2) 0.0878(10) Uani d . 1
O O1 0.60143(16) -0.2928(4) 0.11796(16) 0.0884(8) Uani d . 1
H H1 0.6468 -0.2203 0.1478 0.133 Uiso calc R 1
C C1 0.6093(3) 0.1388(6) 0.1982(2) 0.0772(11) Uani d . 1
H H1A 0.6070 0.2803 0.2223 0.093 Uiso calc R 1
C C2 0.5198(2) 0.0337(6) 0.1488(2) 0.0580(8) Uani d . 1
C C3 0.5196(3) -0.1769(6) 0.1098(2) 0.0613(9) Uani d . 1
C C4 0.4338(3) -0.2717(6) 0.0612(2) 0.0738(10) Uani d . 1
H H4 0.4337 -0.4118 0.0350 0.089 Uiso calc R 1
C C5 0.3499(3) -0.1585(7) 0.0520(2) 0.0769(11) Uani d . 1
H H5 0.2927 -0.2222 0.0194 0.092 Uiso calc R 1
C C6 0.3489(3) 0.0483(7) 0.0904(2) 0.0740(10) Uani d . 1
C C7 0.4331(3) 0.1431(6) 0.1383(2) 0.0717(10) Uani d . 1
H H7 0.4320 0.2831 0.1642 0.086 Uiso calc R 1
C C8 0.7753(3) 0.1670(8) 0.2583(3) 0.1196(16) Uani d . 1
H H8A 0.8064 0.0884 0.3147 0.143 Uiso calc R 1
H H8B 0.7567 0.3121 0.2759 0.143 Uiso calc R 1
C C9 0.8432(2) 0.1917(8) 0.1974(3) 0.0717(10) Uani d . 1
C C10 0.8429(3) 0.3790(7) 0.1443(3) 0.0875(12) Uani d . 1
H H10 0.8002 0.4932 0.1469 0.105 Uiso calc R 1
C C11 0.9053(3) 0.3980(8) 0.0877(3) 0.1031(15) Uani d . 1
H H11 0.9042 0.5248 0.0517 0.124 Uiso calc R 1
C C12 0.9683(3) 0.2347(11) 0.0834(3) 0.1099(16) Uani d . 1
H H12 1.0110 0.2503 0.0454 0.132 Uiso calc R 1
C C13 0.9693(3) 0.0497(9) 0.1342(4) 0.1057(15) Uani d . 1
H H13 1.0120 -0.0640 0.1308 0.127 Uiso calc R 1
C C14 0.9075(3) 0.0294(7) 0.1905(3) 0.0904(12) Uani d . 1
H H14 0.9091 -0.0991 0.2255 0.108 Uiso calc R 1

loop_
_atom_site_aniso_label
_atom_site_aniso_U_11
_atom_site_aniso_U_22
_atom_site_aniso_U_33
_atom_site_aniso_U_12
_atom_site_aniso_U_13
_atom_site_aniso_U_23
Cl1 0.1065(8) 0.1452(11) 0.1546(11) 0.0485(8) 0.0038(7) 0.0075(9)
N1 0.0742(19) 0.117(3) 0.075(2) -0.030(2) 0.0236(18) -0.004(2)
O1 0.0883(17) 0.0730(17) 0.113(2) 0.0039(14) 0.0419(15) -0.0134(15)
C1 0.102(3) 0.080(3) 0.056(2) -0.032(3) 0.030(2) -0.014(2)
C2 0.078(2) 0.051(2) 0.050(2) -0.007(2) 0.0238(18) 0.0015(18)
C3 0.078(2) 0.052(2) 0.062(2) -0.002(2) 0.033(2) 0.0004(19)
C4 0.096(3) 0.057(2) 0.078(3) -0.015(2) 0.038(2) -0.015(2)
C5 0.084(3) 0.091(3) 0.055(2) -0.016(2) 0.016(2) -0.007(2)
C6 0.082(3) 0.077(3) 0.063(3) 0.014(2) 0.017(2) 0.011(2)
C7 0.102(3) 0.053(2) 0.061(2) 0.001(2) 0.023(2) -0.0014(19)
C8 0.092(3) 0.186(5) 0.086(3) -0.059(3) 0.031(3) -0.032(3)
C9 0.065(2) 0.079(3) 0.068(3) -0.016(2) 0.011(2) -0.012(2)
C10 0.072(3) 0.073(3) 0.111(4) 0.005(2) 0.011(2) -0.004(3)
C11 0.094(3) 0.099(4) 0.111(4) -0.022(3) 0.015(3) 0.030(3)
C12 0.079(3) 0.160(5) 0.096(4) -0.018(3) 0.029(3) -0.002(4)
C13 0.096(3) 0.111(4) 0.105(4) 0.024(3) 0.013(3) -0.021(3)
C14 0.114(3) 0.074(3) 0.075(3) -0.004(3) 0.007(3) 0.003(2)

loop_
_atom_type_symbol
_atom_type_description
_atom_type_scat_dispersion_real
_atom_type_scat_dispersion_imag
_atom_type_scat_source
C C 0.0033 0.0016 'International Tables Vol C Tables 4.2.6.8 and 6.1.1.4'
H H 0.0000 0.0000 'International Tables Vol C Tables 4.2.6.8 and 6.1.1.4'
N N 0.0061 0.0033 'International Tables Vol C Tables 4.2.6.8 and 6.1.1.4'
O O 0.0106 0.0060 'International Tables Vol C Tables 4.2.6.8 and 6.1.1.4'
Cl Cl 0.1484 0.1585 'International Tables Vol C Tables 4.2.6.8 and 6.1.1.4'

loop_
_geom_angle_atom_site_label_1
_geom_angle_atom_site_label_2
_geom_angle_atom_site_label_3
_geom_angle
C1 N1 C8 117.9(4)
C3 O1 H1 109.5
N1 C1 C2 122.4(4)
N1 C1 H1A 118.8
C2 C1 H1A 118.8
C7 C2 C3 118.4(3)
C7 C2 C1 120.6(3)
C3 C2 C1 121.0(3)
O1 C3 C4 118.5(3)
O1 C3 C2 121.4(3)
C4 C3 C2 120.1(3)
C5 C4 C3 119.8(3)
C5 C4 H4 120.1
C3 C4 H4 120.1
C4 C5 C6 120.8(3)
C4 C5 H5 119.6
C6 C5 H5 119.6
C7 C6 C5 119.8(3)
C7 C6 Cl1 120.4(3)
C5 C6 Cl1 119.9(3)
C6 C7 C2 121.1(3)
C6 C7 H7 119.4
C2 C7 H7 119.4
N1 C8 C9 110.2(3)
N1 C8 H8A 109.6
C9 C8 H8A 109.6
N1 C8 H8B 109.6
C9 C8 H8B 109.6
H8A C8 H8B 108.1
C14 C9 C10 117.2(4)
C14 C9 C8 121.8(5)
C10 C9 C8 121.0(4)
C11 C10 C9 120.3(4)
C11 C10 H10 119.9
C9 C10 H10 119.9
C12 C11 C10 120.8(4)
C12 C11 H11 119.6
C10 C11 H11 119.6
C13 C12 C11 119.9(5)
C13 C12 H12 120.1
C11 C12 H12 120.1
C12 C13 C14 119.7(5)
C12 C13 H13 120.2
C14 C13 H13 120.2
C13 C14 C9 122.2(4)
C13 C14 H14 118.9
C9 C14 H14 118.9

loop_
_geom_bond_atom_site_label_1
_geom_bond_atom_site_label_2
_geom_bond_distance
Cl1 C6 1.727(3)
N1 C1 1.260(4)
N1 C8 1.471(4)
O1 C3 1.349(3)
O1 H1 0.8200
C1 C2 1.462(4)
C1 H1A 0.9300
C2 C7 1.385(4)
C2 C3 1.396(4)
C3 C4 1.392(4)
C4 C5 1.365(4)
C4 H4 0.9300
C5 C6 1.373(4)
C5 H5 0.9300
C6 C7 1.372(4)
C7 H7 0.9300
C8 C9 1.485(4)
C8 H8A 0.9700
C8 H8B 0.9700
C9 C14 1.368(5)
C9 C10 1.376(5)
C10 C11 1.370(5)
C10 H10 0.9300
C11 C12 1.351(5)
C11 H11 0.9300
C12 C13 1.344(5)
C12 H12 0.9300
C13 C14 1.361(5)
C13 H13 0.9300
C14 H14 0.9300

loop_
_geom_hbond_atom_site_label_D
_geom_hbond_atom_site_label_H
_geom_hbond_atom_site_label_A
_geom_hbond_distance_DH
_geom_hbond_distance_HA
_geom_hbond_distance_DA
_geom_hbond_angle_DHA
O1 H1 N1 0.82 1.87 2.597(4) 147.6

loop_
_geom_torsion_atom_site_label_1
_geom_torsion_atom_site_label_2
_geom_torsion_atom_site_label_3
_geom_torsion_atom_site_label_4
_geom_torsion
C8 N1 C1 C2 178.8(3)
N1 C1 C2 C7 180.0(3)
N1 C1 C2 C3 -1.2(5)
C7 C2 C3 O1 -179.6(3)
C1 C2 C3 O1 1.5(5)
C7 C2 C3 C4 0.4(4)
C1 C2 C3 C4 -178.4(3)
O1 C3 C4 C5 179.8(3)
C2 C3 C4 C5 -0.2(5)
C3 C4 C5 C6 -0.1(5)
C4 C5 C6 C7 0.2(5)
C4 C5 C6 Cl1 179.8(3)
C5 C6 C7 C2 0.1(5)
Cl1 C6 C7 C2 -179.6(2)
C3 C2 C7 C6 -0.4(5)
C1 C2 C7 C6 178.5(3)
C1 N1 C8 C9 -121.1(4)
N1 C8 C9 C14 -84.3(4)
N1 C8 C9 C10 94.8(4)
C14 C9 C10 C11 -0.1(5)
C8 C9 C10 C11 -179.2(3)
C9 C10 C11 C12 -0.5(6)
C10 C11 C12 C13 0.9(7)
C11 C12 C13 C14 -0.9(7)
C12 C13 C14 C9 0.3(6)
C10 C9 C14 C13 0.2(5)
C8 C9 C14 C13 179.3(3)

loop_
_cod_related_entry_id
_cod_related_entry_database
_cod_related_entry_code
1 ChemSpider 30655460
